data_1558644
loop_
_publ_author_name
'Rekhroukh, Feriel'
'Chen, Wenyi'
'Brown, Ryan'
'White, Andrew J. P.'
'Crimmin, Mark Richard'

_publ_section_title
;
 Palladium-Catalysed C--F Alumination of Fluorobenzenes: Mechanistic
 Diversity and Origin of Selectivity
;
_journal_name_full 'Chemical Science'
_journal_paper_doi 10.1039/D0SC01915A
_journal_year 2020
_chemical_formula_moiety 'C35 H44 Al F3 N2'
_chemical_formula_sum 'C35 H44 Al F3 N2'
_chemical_formula_weight 576.70
_space_group_crystal_system monoclinic
_space_group_IT_number 14
_space_group_name_Hall '-P 2ybc'
_space_group_name_H-M_alt 'P 1 21/c 1'
_atom_sites_solution_hydrogens geom
_audit_creation_method SHELXL-2017/1
_audit_update_record
;
2019-05-21 deposited with the CCDC.	2020-07-21 downloaded from the CCDC.
;
_cell_angle_alpha 90
_cell_angle_beta 109.551(3)
_cell_angle_gamma 90
_cell_formula_units_Z 4
_cell_length_a 12.2421(3)
_cell_length_b 22.2792(4)
_cell_length_c 12.5805(3)
_cell_measurement_reflns_used 4402
_cell_measurement_temperature 173(2)
_cell_measurement_theta_max 73.2560
_cell_measurement_theta_min 3.9600
_cell_volume 3233.43(14)
_computing_cell_refinement 'CrysAlisPro, Rigaku OD'
_computing_data_collection 'CrysAlisPro, Rigaku OD'
_computing_data_reduction 'CrysAlisPro, Rigaku OD'
_computing_molecular_graphics 'Bruker SHELXTL'
_computing_publication_material 'CIFTAB-2014 (Sheldrick, 2017)'
_computing_structure_refinement 'SHELXL-2017/1 (Sheldrick, 2017)'
_computing_structure_solution 'SHELXS-2014 (Sheldrick, 2017)'
_diffrn_ambient_temperature 173(2)
_diffrn_detector_area_resol_mean 10.4115
_diffrn_measured_fraction_theta_full 0.984
_diffrn_measured_fraction_theta_max 0.951
_diffrn_measurement_device_type 'Agilent Xcalibur PX Ultra A'
_diffrn_measurement_method 'omega scans'
_diffrn_radiation_type CuK\a
_diffrn_radiation_wavelength 1.54184
_diffrn_reflns_av_R_equivalents 0.0269
_diffrn_reflns_av_unetI/netI 0.0424
_diffrn_reflns_Laue_measured_fraction_full 0.984
_diffrn_reflns_Laue_measured_fraction_max 0.951
_diffrn_reflns_limit_h_max 15
_diffrn_reflns_limit_h_min -14
_diffrn_reflns_limit_k_max 19
_diffrn_reflns_limit_k_min -26
_diffrn_reflns_limit_l_max 15
_diffrn_reflns_limit_l_min -11
_diffrn_reflns_number 10581
_diffrn_reflns_point_group_measured_fraction_full 0.984
_diffrn_reflns_point_group_measured_fraction_max 0.951
_diffrn_reflns_theta_full 67.684
_diffrn_reflns_theta_max 73.271
_diffrn_reflns_theta_min 3.832
_diffrn_source 'Enhance Ultra (Cu) X-ray Source'
_exptl_absorpt_coefficient_mu 0.895
_exptl_absorpt_correction_T_max 0.857
_exptl_absorpt_correction_T_min 0.681
_exptl_absorpt_correction_type analytical
_exptl_absorpt_process_details
; 
CrysAlisPro 1.171.38.46 (Rigaku Oxford Diffraction, 2015) 
Analytical numeric absorption correction using a multifaceted crystal 
model based on expressions derived by R.C. Clark & J.S. Reid. 
(Clark, R. C. & Reid, J. S. (1995). Acta Cryst. A51, 887-897) 
Empirical absorption correction using spherical harmonics, 
implemented in SCALE3 ABSPACK scaling algorithm. 
;
_exptl_crystal_colour Colourless
_exptl_crystal_density_diffrn 1.185
_exptl_crystal_description blocks
_exptl_crystal_F_000 1232
_exptl_crystal_size_max 0.687
_exptl_crystal_size_mid 0.240
_exptl_crystal_size_min 0.211
_refine_diff_density_max 0.357
_refine_diff_density_min -0.202
_refine_diff_density_rms 0.043
_refine_ls_extinction_coef 0.00199(14)
_refine_ls_extinction_expression Fc^*^=kFc[1+0.001xFc^2^\l^3^/sin(2\q)]^-1/4^
_refine_ls_extinction_method 'SHELXL-2017/1 (Sheldrick 2017)'
_refine_ls_goodness_of_fit_ref 1.020
_refine_ls_hydrogen_treatment constr
_refine_ls_matrix_type full
_refine_ls_number_parameters 386
_refine_ls_number_reflns 6180
_refine_ls_number_restraints 6
_refine_ls_restrained_S_all 1.021
_refine_ls_R_factor_all 0.0579
_refine_ls_R_factor_gt 0.0417
_refine_ls_shift/su_max 0.000
_refine_ls_shift/su_mean 0.000
_refine_ls_structure_factor_coef Fsqd
_refine_ls_weighting_details 'w=1/[\s^2^(Fo^2^)+(0.0500P)^2^+0.8203P] where P=(Fo^2^+2Fc^2^)/3'
_refine_ls_weighting_scheme calc
_refine_ls_wR_factor_gt 0.1027
_refine_ls_wR_factor_ref 0.1145
_reflns_Friedel_coverage 0.000
_reflns_number_gt 4810
_reflns_number_total 6180
_reflns_threshold_expression 'I > 2\s(I)'
_cod_data_source_file d0sc01915a2.cif
_cod_data_source_block 2g
_cod_original_cell_volume 3233.41(13)
_cod_original_sg_symbol_H-M 'P 21/c'
_cod_database_code 1558644
_shelx_shelxl_version_number 2017/1
_shelx_space_group_comment
; 
The symmetry employed for this shelxl refinement is uniquely defined 
by the following loop, which should always be used as a source of 
symmetry information in preference to the above space-group names. 
They are only intended as comments. 
;

loop_
_space_group_symop_operation_xyz
'x, y, z'
'-x, y+1/2, -z+1/2'
'-x, -y, -z'
'x, -y-1/2, z-1/2'

loop_
_atom_site_label
_atom_site_type_symbol
_atom_site_fract_x
_atom_site_fract_y
_atom_site_fract_z
_atom_site_U_iso_or_equiv
_atom_site_adp_type
_atom_site_occupancy
_atom_site_site_symmetry_order
_atom_site_calc_flag
_atom_site_refinement_flags_posn
_atom_site_refinement_flags_adp
_atom_site_refinement_flags_occupancy
_atom_site_disorder_assembly
_atom_site_disorder_group
Al1 Al 0.22489(4) 0.13295(2) 0.23045(4) 0.02343(13) Uani 1 1 d . . . . .
F1 F 0.29885(9) 0.16015(5) 0.35789(8) 0.0361(3) Uani 1 1 d . . . . .
N1 N 0.31985(12) 0.08194(6) 0.17904(12) 0.0269(3) Uani 1 1 d . . . . .
C1 C 0.31449(15) 0.08276(8) 0.07085(15) 0.0296(4) Uani 1 1 d . . . . .
C2 C 0.25015(15) 0.12489(8) -0.00704(15) 0.0298(4) Uani 1 1 d . . . . .
H2A H 0.237772 0.116320 -0.084174 0.036 Uiso 1 1 calc R U . . .
C3 C 0.20168(14) 0.17834(8) 0.01525(14) 0.0266(3) Uani 1 1 d . . . . .
N3 N 0.19717(12) 0.19238(6) 0.11741(11) 0.0241(3) Uani 1 1 d . . . . .
C4 C 0.38381(18) 0.03812(9) 0.02958(18) 0.0419(5) Uani 1 1 d . . . . .
H4A H 0.466430 0.047928 0.061647 0.063 Uiso 1 1 calc R U . . .
H4B H 0.359503 0.039773 -0.052918 0.063 Uiso 1 1 calc R U . . .
H4C H 0.370554 -0.002369 0.053196 0.063 Uiso 1 1 calc R U . . .
C5 C 0.15795(18) 0.22175(9) -0.08094(16) 0.0370(4) Uani 1 1 d . . . . .
H5A H 0.080793 0.236040 -0.085512 0.056 Uiso 1 1 calc R U . . .
H5B H 0.153325 0.201642 -0.151598 0.056 Uiso 1 1 calc R U . . .
H5C H 0.211169 0.255925 -0.068521 0.056 Uiso 1 1 calc R U . . .
C6 C 0.40353(15) 0.04253(8) 0.25666(15) 0.0291(4) Uani 1 1 d . . . . .
C7 C 0.51680(15) 0.06386(8) 0.31015(16) 0.0339(4) Uani 1 1 d . . . . .
C8 C 0.59742(17) 0.02488(9) 0.38263(18) 0.0415(5) Uani 1 1 d . . . . .
H8A H 0.674907 0.038074 0.418243 0.050 Uiso 1 1 calc R U . . .
C9 C 0.56650(17) -0.03243(9) 0.40338(18) 0.0428(5) Uani 1 1 d . . . . .
H9A H 0.622347 -0.058259 0.452982 0.051 Uiso 1 1 calc R U . . .
C10 C 0.45428(17) -0.05203(9) 0.35185(17) 0.0399(5) Uani 1 1 d . . . . .
H10A H 0.433317 -0.091255 0.367576 0.048 Uiso 1 1 calc R U . . .
C11 C 0.37095(16) -0.01552(8) 0.27718(16) 0.0337(4) Uani 1 1 d . . . . .
C12 C 0.55273(16) 0.12769(9) 0.29449(19) 0.0396(5) Uani 1 1 d . . . . .
H12A H 0.483751 0.148329 0.240707 0.048 Uiso 1 1 calc R U . . .
C13 C 0.5869(2) 0.16176(10) 0.4056(2) 0.0523(6) Uani 1 1 d . . . . .
H13A H 0.653313 0.141936 0.460754 0.078 Uiso 1 1 calc R U . . .
H13B H 0.521429 0.162260 0.433947 0.078 Uiso 1 1 calc R U . . .
H13C H 0.607873 0.203050 0.393687 0.078 Uiso 1 1 calc R U . . .
C14 C 0.6500(2) 0.12990(13) 0.2438(2) 0.0623(7) Uani 1 1 d . . . . .
H14A H 0.667415 0.171809 0.232021 0.093 Uiso 1 1 calc R U . . .
H14B H 0.625455 0.108691 0.171375 0.093 Uiso 1 1 calc R U . . .
H14C H 0.719452 0.110621 0.295476 0.093 Uiso 1 1 calc R U . . .
C15 C 0.24922(17) -0.04034(8) 0.22043(19) 0.0423(5) Uani 1 1 d . . . . .
H15A H 0.202567 -0.008712 0.168476 0.051 Uiso 1 1 calc R U . . .
C16 C 0.2506(2) -0.09615(10) 0.1494(2) 0.0662(8) Uani 1 1 d . . . . .
H16A H 0.290690 -0.128947 0.199114 0.099 Uiso 1 1 calc R U . . .
H16B H 0.291259 -0.086848 0.096232 0.099 Uiso 1 1 calc R U . . .
H16C H 0.170845 -0.108281 0.107503 0.099 Uiso 1 1 calc R U . . .
C17 C 0.1898(2) -0.05451(11) 0.3062(2) 0.0617(7) Uani 1 1 d . . . . .
H17A H 0.109317 -0.066357 0.266619 0.093 Uiso 1 1 calc R U . . .
H17B H 0.191127 -0.018855 0.352228 0.093 Uiso 1 1 calc R U . . .
H17C H 0.230778 -0.087449 0.354971 0.093 Uiso 1 1 calc R U . . .
C18 C 0.16443(15) 0.25344(7) 0.13385(13) 0.0252(3) Uani 1 1 d . . . . .
C19 C 0.04716(15) 0.26966(8) 0.10363(14) 0.0277(4) Uani 1 1 d . . . . .
C20 C 0.02029(17) 0.32977(8) 0.11478(16) 0.0348(4) Uani 1 1 d . . . . .
H20A H -0.058526 0.341438 0.096296 0.042 Uiso 1 1 calc R U . . .
C21 C 0.10622(18) 0.37240(8) 0.15216(17) 0.0386(4) Uani 1 1 d . . . . .
H21A H 0.086174 0.413330 0.156155 0.046 Uiso 1 1 calc R U . . .
C22 C 0.22107(17) 0.35586(8) 0.18373(15) 0.0336(4) Uani 1 1 d . . . . .
H22A H 0.279409 0.385697 0.209768 0.040 Uiso 1 1 calc R U . . .
C23 C 0.25365(15) 0.29609(8) 0.17829(14) 0.0282(4) Uani 1 1 d . . . . .
C24 C -0.05202(15) 0.22511(8) 0.05781(16) 0.0326(4) Uani 1 1 d . . . . .
H24A H -0.018639 0.185758 0.045789 0.039 Uiso 1 1 calc R U . . .
C25 C -0.13737(19) 0.24620(10) -0.05554(19) 0.0494(6) Uani 1 1 d . . . . .
H25A H -0.201774 0.217660 -0.081534 0.074 Uiso 1 1 calc R U . . .
H25B H -0.097471 0.248510 -0.111201 0.074 Uiso 1 1 calc R U . . .
H25C H -0.167435 0.285926 -0.046377 0.074 Uiso 1 1 calc R U . . .
C26 C -0.1154(2) 0.21571(10) 0.1424(2) 0.0513(6) Uani 1 1 d . . . . .
H26A H -0.059809 0.203224 0.215073 0.077 Uiso 1 1 calc R U . . .
H26B H -0.174562 0.184543 0.114345 0.077 Uiso 1 1 calc R U . . .
H26C H -0.152484 0.253341 0.151993 0.077 Uiso 1 1 calc R U . . .
C27 C 0.38079(16) 0.27843(8) 0.21912(16) 0.0335(4) Uani 1 1 d . . . . .
H27A H 0.385793 0.236017 0.246339 0.040 Uiso 1 1 calc R U . . .
C28 C 0.45341(18) 0.31710(10) 0.31855(19) 0.0458(5) Uani 1 1 d . . . . .
H28A H 0.531950 0.300565 0.349068 0.069 Uiso 1 1 calc R U . . .
H28B H 0.417539 0.317141 0.377484 0.069 Uiso 1 1 calc R U . . .
H28C H 0.457146 0.358284 0.292637 0.069 Uiso 1 1 calc R U . . .
C29 C 0.43252(19) 0.28027(11) 0.1239(2) 0.0478(5) Uani 1 1 d . . . . .
H29A H 0.420118 0.320117 0.088894 0.072 Uiso 1 1 calc R U . . .
H29B H 0.394712 0.249912 0.067149 0.072 Uiso 1 1 calc R U . . .
H29C H 0.515844 0.271960 0.154753 0.072 Uiso 1 1 calc R U . . .
C31 C 0.08324(15) 0.09326(7) 0.23717(15) 0.0287(4) Uani 1 1 d . . . . .
C32 C 0.00922(15) 0.06355(8) 0.14492(15) 0.0304(4) Uani 1 1 d . . . . .
F32 F 0.03532(10) 0.06519(5) 0.04678(9) 0.0417(3) Uani 1 1 d . . . . .
C33 C -0.08807(16) 0.03158(9) 0.14200(17) 0.0377(4) Uani 1 1 d . . . . .
H33A H -0.133706 0.011281 0.075576 0.045 Uiso 1 1 calc R U . . .
C34 C -0.11690(17) 0.03011(9) 0.23932(19) 0.0400(5) Uani 1 1 d . . . . .
H34A H -0.183870 0.009198 0.241168 0.048 Uiso 0.906(4) 1 calc R U P A 1
F34' F -0.2005(13) 0.0032(7) 0.2539(13) 0.063(5) Uiso 0.094(4) 1 d . U P A 2
C35 C -0.04658(17) 0.05954(9) 0.33316(17) 0.0381(4) Uani 1 1 d . . . . .
H35A H -0.066277 0.058520 0.400050 0.046 Uiso 0.094(4) 1 calc R U P A 2
F35 F -0.07704(12) 0.05761(7) 0.42791(12) 0.0528(5) Uani 0.906(4) 1 d . U P A 1
C36 C 0.05144(16) 0.09053(8) 0.33455(16) 0.0344(4) Uani 1 1 d . . . . .
H36A H 0.097653 0.110102 0.401607 0.041 Uiso 1 1 calc R U . . .

loop_
_atom_site_aniso_label
_atom_site_aniso_U_11
_atom_site_aniso_U_22
_atom_site_aniso_U_33
_atom_site_aniso_U_23
_atom_site_aniso_U_13
_atom_site_aniso_U_12
Al1 0.0251(2) 0.0217(2) 0.0232(2) -0.00021(19) 0.00780(19) 0.00133(18)
F1 0.0387(6) 0.0382(6) 0.0279(5) -0.0046(4) 0.0066(4) -0.0001(4)
N1 0.0248(7) 0.0260(7) 0.0286(7) 0.0003(6) 0.0072(6) 0.0037(5)
C1 0.0298(9) 0.0292(9) 0.0308(9) -0.0066(7) 0.0115(7) 0.0000(7)
C2 0.0339(9) 0.0316(9) 0.0249(8) -0.0034(7) 0.0110(7) 0.0019(7)
C3 0.0267(8) 0.0273(8) 0.0261(8) 0.0002(7) 0.0091(7) -0.0004(6)
N3 0.0269(7) 0.0227(7) 0.0234(7) -0.0012(5) 0.0094(6) 0.0019(5)
C4 0.0439(11) 0.0428(11) 0.0412(11) -0.0066(9) 0.0172(9) 0.0125(9)
C5 0.0493(11) 0.0350(10) 0.0284(9) 0.0053(8) 0.0152(8) 0.0065(8)
C6 0.0274(9) 0.0280(9) 0.0307(9) -0.0010(7) 0.0083(7) 0.0073(7)
C7 0.0258(9) 0.0338(9) 0.0405(10) -0.0015(8) 0.0091(8) 0.0046(7)
C8 0.0282(9) 0.0420(11) 0.0476(12) -0.0038(9) 0.0038(8) 0.0062(8)
C9 0.0376(10) 0.0385(11) 0.0434(11) 0.0004(9) 0.0019(9) 0.0147(8)
C10 0.0412(11) 0.0289(9) 0.0445(11) 0.0038(8) 0.0077(9) 0.0079(8)
C11 0.0306(9) 0.0277(9) 0.0397(10) -0.0019(8) 0.0076(8) 0.0060(7)
C12 0.0245(9) 0.0392(10) 0.0530(12) 0.0021(9) 0.0102(8) 0.0001(7)
C13 0.0448(12) 0.0410(12) 0.0677(15) -0.0093(11) 0.0143(11) -0.0077(9)
C14 0.0489(14) 0.0654(16) 0.0813(19) 0.0047(14) 0.0333(13) -0.0055(11)
C15 0.0361(10) 0.0249(9) 0.0557(13) 0.0038(8) 0.0018(9) 0.0023(7)
C16 0.0564(15) 0.0342(12) 0.0818(19) -0.0126(12) -0.0117(13) 0.0039(10)
C17 0.0411(12) 0.0484(13) 0.090(2) 0.0278(13) 0.0149(12) 0.0013(10)
C18 0.0327(9) 0.0225(8) 0.0212(8) 0.0016(6) 0.0101(7) 0.0016(6)
C19 0.0330(9) 0.0248(8) 0.0248(8) 0.0007(7) 0.0090(7) 0.0033(7)
C20 0.0377(10) 0.0292(9) 0.0355(10) -0.0022(8) 0.0095(8) 0.0079(7)
C21 0.0516(12) 0.0241(9) 0.0372(10) -0.0035(7) 0.0112(9) 0.0050(8)
C22 0.0446(11) 0.0243(9) 0.0312(9) -0.0011(7) 0.0120(8) -0.0050(7)
C23 0.0348(9) 0.0266(8) 0.0247(8) 0.0016(7) 0.0121(7) -0.0023(7)
C24 0.0293(9) 0.0277(9) 0.0386(10) -0.0018(7) 0.0083(8) 0.0040(7)
C25 0.0389(11) 0.0434(12) 0.0518(13) -0.0027(10) -0.0035(10) 0.0038(9)
C26 0.0469(12) 0.0445(12) 0.0708(16) -0.0005(11) 0.0308(11) -0.0009(9)
C27 0.0327(9) 0.0290(9) 0.0392(10) 0.0008(8) 0.0126(8) -0.0045(7)
C28 0.0362(11) 0.0494(12) 0.0466(12) -0.0057(10) 0.0068(9) -0.0056(9)
C29 0.0425(11) 0.0548(13) 0.0527(13) -0.0084(10) 0.0247(10) -0.0084(10)
C31 0.0291(9) 0.0238(8) 0.0335(9) 0.0037(7) 0.0110(7) 0.0025(6)
C32 0.0327(9) 0.0266(8) 0.0325(9) 0.0016(7) 0.0119(7) 0.0031(7)
F32 0.0434(6) 0.0481(7) 0.0342(6) -0.0049(5) 0.0137(5) -0.0036(5)
C33 0.0334(10) 0.0335(10) 0.0432(11) -0.0012(8) 0.0088(8) -0.0025(7)
C34 0.0320(10) 0.0326(9) 0.0573(13) 0.0070(9) 0.0173(9) -0.0038(7)
C35 0.0415(11) 0.0395(10) 0.0405(11) 0.0090(9) 0.0233(9) 0.0020(8)
F35 0.0522(9) 0.0699(10) 0.0458(8) 0.0048(7) 0.0291(7) -0.0122(7)
C36 0.0369(10) 0.0331(9) 0.0344(10) 0.0017(8) 0.0135(8) -0.0011(7)

loop_
_atom_type_symbol
_atom_type_description
_atom_type_scat_dispersion_real
_atom_type_scat_dispersion_imag
_atom_type_scat_source
C C 0.0181 0.0091 'International Tables Vol C Tables 4.2.6.8 and 6.1.1.4'
H H 0.0000 0.0000 'International Tables Vol C Tables 4.2.6.8 and 6.1.1.4'
Al Al 0.2130 0.2455 'International Tables Vol C Tables 4.2.6.8 and 6.1.1.4'
F F 0.0727 0.0534 'International Tables Vol C Tables 4.2.6.8 and 6.1.1.4'
N N 0.0311 0.0180 'International Tables Vol C Tables 4.2.6.8 and 6.1.1.4'

loop_
_geom_angle_atom_site_label_1
_geom_angle_atom_site_label_2
_geom_angle_atom_site_label_3
_geom_angle
_geom_angle_site_symmetry_1
_geom_angle_site_symmetry_3
_geom_angle_publ_flag
F1 Al1 N1 110.45(6) . . ?
F1 Al1 N3 111.82(6) . . ?
N1 Al1 N3 98.06(6) . . ?
F1 Al1 C31 108.88(7) . . ?
N1 Al1 C31 113.30(7) . . ?
N3 Al1 C31 114.03(7) . . ?
C1 N1 C6 118.37(14) . . ?
C1 N1 Al1 120.86(12) . . ?
C6 N1 Al1 120.72(11) . . ?
N1 C1 C2 123.15(15) . . ?
N1 C1 C4 119.90(16) . . ?
C2 C1 C4 116.91(16) . . ?
C1 C2 C3 127.53(16) . . ?
N3 C3 C2 123.11(15) . . ?
N3 C3 C5 120.27(15) . . ?
C2 C3 C5 116.58(16) . . ?
C3 N3 C18 117.17(13) . . ?
C3 N3 Al1 120.20(11) . . ?
C18 N3 Al1 122.55(10) . . ?
C11 C6 C7 121.28(16) . . ?
C11 C6 N1 120.11(15) . . ?
C7 C6 N1 118.60(16) . . ?
C8 C7 C6 118.01(17) . . ?
C8 C7 C12 119.56(17) . . ?
C6 C7 C12 122.40(16) . . ?
C9 C8 C7 121.25(18) . . ?
C10 C9 C8 119.79(18) . . ?
C9 C10 C11 121.40(19) . . ?
C10 C11 C6 118.23(17) . . ?
C10 C11 C15 118.95(17) . . ?
C6 C11 C15 122.81(16) . . ?
C7 C12 C13 110.49(18) . . ?
C7 C12 C14 112.57(18) . . ?
C13 C12 C14 110.77(19) . . ?
C17 C15 C11 111.54(18) . . ?
C17 C15 C16 110.2(2) . . ?
C11 C15 C16 111.52(18) . . ?
C19 C18 C23 121.24(15) . . ?
C19 C18 N3 120.56(15) . . ?
C23 C18 N3 118.18(15) . . ?
C20 C19 C18 118.25(16) . . ?
C20 C19 C24 118.53(16) . . ?
C18 C19 C24 123.22(15) . . ?
C21 C20 C19 121.09(18) . . ?
C22 C21 C20 120.21(17) . . ?
C21 C22 C23 121.40(17) . . ?
C22 C23 C18 117.65(16) . . ?
C22 C23 C27 120.46(16) . . ?
C18 C23 C27 121.89(15) . . ?
C19 C24 C26 110.62(16) . . ?
C19 C24 C25 111.16(16) . . ?
C26 C24 C25 110.08(17) . . ?
C23 C27 C29 111.95(16) . . ?
C23 C27 C28 112.28(16) . . ?
C29 C27 C28 110.14(17) . . ?
C32 C31 C36 114.65(16) . . ?
C32 C31 Al1 121.22(13) . . ?
C36 C31 Al1 124.09(14) . . ?
F32 C32 C33 116.63(16) . . ?
F32 C32 C31 117.26(16) . . ?
C33 C32 C31 126.10(18) . . ?
C32 C33 C34 117.58(18) . . ?
F34' C34 C35 114.3(8) . . ?
F34' C34 C33 127.2(8) . . ?
C35 C34 C33 118.52(17) . . ?
F35 C35 C34 117.42(17) . . ?
F35 C35 C36 119.73(19) . . ?
C34 C35 C36 122.85(18) . . ?
C35 C36 C31 120.28(18) . . ?

loop_
_geom_bond_atom_site_label_1
_geom_bond_atom_site_label_2
_geom_bond_distance
_geom_bond_site_symmetry_2
_geom_bond_publ_flag
Al1 F1 1.6691(11) . ?
Al1 N1 1.8879(15) . ?
Al1 N3 1.8887(14) . ?
Al1 C31 1.9735(18) . ?
N1 C1 1.341(2) . ?
N1 C6 1.451(2) . ?
C1 C2 1.395(3) . ?
C1 C4 1.508(2) . ?
C2 C3 1.400(2) . ?
C3 N3 1.342(2) . ?
C3 C5 1.501(2) . ?
N3 C18 1.452(2) . ?
C6 C11 1.403(3) . ?
C6 C7 1.406(3) . ?
C7 C8 1.399(3) . ?
C7 C12 1.521(3) . ?
C8 C9 1.381(3) . ?
C9 C10 1.379(3) . ?
C10 C11 1.394(3) . ?
C11 C15 1.524(3) . ?
C12 C13 1.521(3) . ?
C12 C14 1.528(3) . ?
C15 C17 1.523(3) . ?
C15 C16 1.535(3) . ?
C18 C19 1.404(2) . ?
C18 C23 1.414(2) . ?
C19 C20 1.397(2) . ?
C19 C24 1.524(2) . ?
C20 C21 1.378(3) . ?
C21 C22 1.377(3) . ?
C22 C23 1.398(2) . ?
C23 C27 1.519(3) . ?
C24 C26 1.526(3) . ?
C24 C25 1.533(3) . ?
C27 C29 1.531(3) . ?
C27 C28 1.534(3) . ?
C31 C32 1.379(3) . ?
C31 C36 1.405(3) . ?
C32 F32 1.375(2) . ?
C32 C33 1.378(3) . ?
C33 C34 1.383(3) . ?
C34 F34' 1.251(16) . ?
C34 C35 1.373(3) . ?
C35 F35 1.363(2) . ?
C35 C36 1.380(3) . ?
